data_4517046
loop_
_publ_author_name
'Back, Kevin R.'
'Davey, Roger J.'
'Grecu, Tudor'
'Hunter, Christopher A.'
'Taylor, Lynne S.'

_publ_section_title
;
 Molecular Conformation and Crystallization: The Case of Ethenzamide
;
_journal_issue 12
_journal_name_full 'Crystal Growth &amp; Design'
_journal_page_first 6110
_journal_paper_doi 10.1021/cg301244x
_journal_volume 12
_journal_year 2012
_chemical_formula_moiety 'C9 H11 N O2'
_chemical_formula_sum 'C9 H11 N O2'
_chemical_formula_weight 165.19
_chemical_melting_point 402
_chemical_name_systematic 2-ethoxybenzamide
_space_group_crystal_system monoclinic
_space_group_IT_number 14
_space_group_name_Hall '-P 2yn'
_space_group_name_H-M_alt 'P 1 21/n 1'
_atom_sites_solution_hydrogens geom
_atom_sites_solution_primary direct
_atom_sites_solution_secondary difmap
_audit_creation_date 2012-07-06
_audit_creation_method
;
  Olex2 1.2
  (compiled 2012.05.09 svn.r2324, GUI svn.r4230)
;
_audit_update_record
;
2012-07-08 # Formatted by publCIF
;
_cell_angle_alpha 90.00
_cell_angle_beta 96.774(17)
_cell_angle_gamma 90.00
_cell_formula_units_Z 4
_cell_length_a 5.0512(8)
_cell_length_b 12.027(3)
_cell_length_c 14.251(3)
_cell_measurement_reflns_used 905
_cell_measurement_temperature 293
_cell_measurement_theta_max 28.2192
_cell_measurement_theta_min 3.3275
_cell_volume 859.7(3)
_computing_cell_refinement
;
CrysAlisPro, Oxford Diffraction Ltd.,
Version 1.171.33.52 (release 06-11-2009 CrysAlis171 .NET)
(compiled Nov  6 2009,16:24:50)
;
_computing_data_collection
;
CrysAlisPro, Oxford Diffraction Ltd.,
Version 1.171.33.52 (release 06-11-2009 CrysAlis171 .NET)
(compiled Nov  6 2009,16:24:50)
;
_computing_data_reduction
;
CrysAlisPro, Oxford Diffraction Ltd.,
Version 1.171.33.52 (release 06-11-2009 CrysAlis171 .NET)
(compiled Nov  6 2009,16:24:50)
;
_computing_molecular_graphics
;
O. V. Dolomanov, L. J. Bourhis, R. J. Gildea, J. A. K. Howard and H. Puschmann,
OLEX2: a complete structure solution, refinement and analysis program.
J. Appl. Cryst. (2009). 42, 339-341.
;
_computing_publication_material
;
O. V. Dolomanov, L. J. Bourhis, R. J. Gildea, J. A. K. Howard and H. Puschmann,
OLEX2: a complete structure solution, refinement and analysis program.
J. Appl. Cryst. (2009). 42, 339-341.
;
_computing_structure_refinement
;
SHELXL, G.M. Sheldrick, Acta Cryst.
(2008). A64, 112-122
;
_computing_structure_solution
;
SHELXS, G.M. Sheldrick, Acta Cryst.
(2008). A64, 112-122
;
_diffrn_ambient_temperature 293.0
_diffrn_detector_area_resol_mean 8.3367
_diffrn_measured_fraction_theta_full 0.993
_diffrn_measured_fraction_theta_max 0.891
_diffrn_measurement_details
;
#__ type_ start__ end____ width___ exp.time_
  1 omega -111.00  -49.00   1.0000  380.0000
omega____ theta____ kappa____ phi______ frames
    -      -21.2308  179.0000 -180.0000 62

#__ type_ start__ end____ width___ exp.time_
  2 omega   -8.00  105.00   1.0000  380.0000
omega____ theta____ kappa____ phi______ frames
    -       22.7933   77.0000   90.0000 113

#__ type_ start__ end____ width___ exp.time_
  3 omega  -55.00    5.00   1.0000  380.0000
omega____ theta____ kappa____ phi______ frames
    -       22.7933  -37.0000    0.0000 60
;
_diffrn_measurement_device_type 'Xcalibur, Sapphire2, large Be window'
_diffrn_measurement_method '\w scans'
_diffrn_orient_matrix_UB_11 0.0262538622
_diffrn_orient_matrix_UB_12 0.0502732887
_diffrn_orient_matrix_UB_13 0.0100179710
_diffrn_orient_matrix_UB_21 -0.0426589614
_diffrn_orient_matrix_UB_22 0.0307071545
_diffrn_orient_matrix_UB_23 -0.0166804616
_diffrn_orient_matrix_UB_31 -0.0009222728
_diffrn_orient_matrix_UB_32 0.0000035909
_diffrn_orient_matrix_UB_33 0.1402560780
_diffrn_radiation_monochromator graphite
_diffrn_radiation_type 'Mo K\a'
_diffrn_radiation_wavelength 0.7107
_diffrn_reflns_av_R_equivalents 0.0938
_diffrn_reflns_av_unetI/netI 0.1544
_diffrn_reflns_limit_h_max 6
_diffrn_reflns_limit_h_min -6
_diffrn_reflns_limit_k_max 14
_diffrn_reflns_limit_k_min -15
_diffrn_reflns_limit_l_max 4
_diffrn_reflns_limit_l_min -18
_diffrn_reflns_number 3309
_diffrn_reflns_theta_full 25.00
_diffrn_reflns_theta_max 28.25
_diffrn_reflns_theta_min 3.34
_diffrn_source 'Enhance (Mo) X-ray Source'
_exptl_absorpt_coefficient_mu 0.091
_exptl_absorpt_correction_T_max 1.00000
_exptl_absorpt_correction_T_min 0.04490
_exptl_absorpt_correction_type multi-scan
_exptl_absorpt_process_details
;
CrysAlisPro, Oxford Diffraction Ltd.,
Version 1.171.33.52 (release 06-11-2009 CrysAlis171 .NET)
(compiled Nov  6 2009,16:24:50)
Empirical absorption correction using spherical harmonics,
 implemented in SCALE3 ABSPACK scaling algorithm.
;
_exptl_crystal_colour white
_exptl_crystal_colour_primary white
_exptl_crystal_density_diffrn 1.276
_exptl_crystal_density_method 'not measured'
_exptl_crystal_description needle
_exptl_crystal_F_000 352
_exptl_crystal_preparation 'Aldrich as supplied'
_exptl_crystal_recrystallization_method 'MeCN cooling crystallisation'
_exptl_crystal_size_max 0.5
_exptl_crystal_size_mid 0.1
_exptl_crystal_size_min 0.1
_refine_diff_density_max 0.348
_refine_diff_density_min -0.380
_refine_diff_density_rms 0.088
_refine_ls_extinction_method none
_refine_ls_goodness_of_fit_ref 1.143
_refine_ls_hydrogen_treatment constr
_refine_ls_matrix_type full
_refine_ls_number_parameters 110
_refine_ls_number_reflns 1898
_refine_ls_number_restraints 0
_refine_ls_restrained_S_all 1.143
_refine_ls_R_factor_all 0.2530
_refine_ls_R_factor_gt 0.1378
_refine_ls_shift/su_max 0.000
_refine_ls_shift/su_mean 0.000
_refine_ls_structure_factor_coef Fsqd
_refine_ls_weighting_details 'calc w=1/[\s^2^(Fo^2^)+(0.0951P)^2^+3.0551P] where P=(Fo^2^+2Fc^2^)/3'
_refine_ls_weighting_scheme calc
_refine_ls_wR_factor_gt 0.2961
_refine_ls_wR_factor_ref 0.3519
_reflns_number_gt 854
_reflns_number_total 1898
_reflns_threshold_expression >2sigma(I)
_cod_data_source_file cg301244x_si_002.cif
_cod_data_source_block ord68
_cod_database_code 4517046
_chemical_oxdiff_formula C9N1O2H11
_reflns_odcompleteness_completeness 98.45
_reflns_odcompleteness_iscentric 1
_reflns_odcompleteness_theta 26.32

loop_
_space_group_symop_id
_space_group_symop_operation_xyz
1 'x, y, z'
2 '-x+1/2, y+1/2, -z+1/2'
3 '-x, -y, -z'
4 'x-1/2, -y-1/2, z-1/2'

loop_
_atom_site_label
_atom_site_type_symbol
_atom_site_fract_x
_atom_site_fract_y
_atom_site_fract_z
_atom_site_U_iso_or_equiv
_atom_site_adp_type
_atom_site_occupancy
_atom_site_symmetry_multiplicity
_atom_site_calc_flag
_atom_site_refinement_flags
O1 O 0.2217(9) 0.7775(4) 0.6577(4) 0.0510(15) Uani 1 1 d .
O2 O 0.3152(8) 0.5584(4) 0.5940(4) 0.0515(15) Uani 1 1 d .
N3 N 0.7482(10) 0.5817(5) 0.5753(5) 0.0526(19) Uani 1 1 d .
H3a H 0.7280 0.5437 0.5238 0.063 Uiso 1 1 calc R
H3b H 0.9018 0.6089 0.5956 0.063 Uiso 1 1 calc R
C4 C 0.5420(12) 0.5983(5) 0.6235(5) 0.0360(16) Uani 1 1 d .
C5 C 0.5813(11) 0.6637(6) 0.7103(5) 0.0363(16) Uani 1 1 d .
C6 C 0.4191(12) 0.7531(6) 0.7301(5) 0.0409(18) Uani 1 1 d .
C7 C 0.7945(13) 0.6363(7) 0.7802(5) 0.049(2) Uani 1 1 d .
H7 H 0.9102 0.5788 0.7694 0.059 Uiso 1 1 calc R
C8 C 0.8312(16) 0.6939(8) 0.8635(6) 0.061(2) Uani 1 1 d .
H8 H 0.9689 0.6731 0.9093 0.073 Uiso 1 1 calc R
C9 C 0.0704(15) 0.8771(6) 0.6664(7) 0.063(2) Uani 1 1 d .
H9a H 0.1874 0.9413 0.6733 0.075 Uiso 1 1 calc R
H9b H -0.0263 0.8728 0.7212 0.075 Uiso 1 1 calc R
C10 C 0.6724(16) 0.7802(8) 0.8811(6) 0.067(3) Uani 1 1 d .
H10 H 0.7019 0.8193 0.9377 0.081 Uiso 1 1 calc R
C11 C 0.4616(14) 0.8099(7) 0.8121(6) 0.057(2) Uani 1 1 d .
H11 H 0.3508 0.8691 0.8231 0.068 Uiso 1 1 calc R
C12 C -0.1226(16) 0.8866(7) 0.5765(6) 0.069(3) Uani 1 1 d .
H12a H -0.0242 0.8909 0.5229 0.103 Uiso 1 1 calc R
H12b H -0.2290 0.9523 0.5793 0.103 Uiso 1 1 calc R
H12c H -0.2365 0.8224 0.5705 0.103 Uiso 1 1 calc R

loop_
_atom_site_aniso_label
_atom_site_aniso_U_11
_atom_site_aniso_U_22
_atom_site_aniso_U_33
_atom_site_aniso_U_23
_atom_site_aniso_U_13
_atom_site_aniso_U_12
O1 0.030(2) 0.058(3) 0.062(3) -0.017(3) -0.005(2) 0.011(2)
O2 0.016(2) 0.064(3) 0.073(4) -0.018(3) 0.000(2) -0.005(2)
N3 0.015(3) 0.073(4) 0.069(4) -0.022(4) 0.002(3) -0.006(3)
C4 0.027(3) 0.039(4) 0.041(4) -0.003(3) -0.002(3) 0.004(3)
C5 0.021(3) 0.047(4) 0.041(4) 0.001(3) 0.004(3) -0.009(3)
C6 0.025(3) 0.055(4) 0.044(4) -0.025(4) 0.010(3) -0.005(3)
C7 0.034(4) 0.062(5) 0.051(5) 0.001(4) -0.003(3) 0.002(4)
C8 0.052(5) 0.075(6) 0.051(5) -0.010(5) -0.008(4) -0.010(5)
C9 0.044(4) 0.044(4) 0.099(7) -0.017(5) 0.001(4) 0.004(4)
C10 0.059(5) 0.080(6) 0.062(6) -0.027(5) 0.000(4) -0.019(5)
C11 0.045(4) 0.069(6) 0.057(5) -0.018(4) 0.009(4) -0.003(4)
C12 0.052(5) 0.062(5) 0.091(7) 0.013(5) 0.001(4) 0.013(4)

loop_
_atom_type_symbol
_atom_type_description
_atom_type_scat_dispersion_real
_atom_type_scat_dispersion_imag
_atom_type_scat_source
C C 0.0033 0.0016 'International Tables Vol C Tables 4.2.6.8 and 6.1.1.4'
H H 0.0000 0.0000 'International Tables Vol C Tables 4.2.6.8 and 6.1.1.4'
N N 0.0061 0.0033 'International Tables Vol C Tables 4.2.6.8 and 6.1.1.4'
O O 0.0106 0.0060 'International Tables Vol C Tables 4.2.6.8 and 6.1.1.4'

loop_
_geom_angle_atom_site_label_1
_geom_angle_atom_site_label_2
_geom_angle_atom_site_label_3
_geom_angle
C6 O1 C9 117.3(6)
O2 C4 N3 120.3(6)
O2 C4 C5 120.8(6)
N3 C4 C5 118.9(6)
C6 C5 C4 124.0(6)
C6 C5 C7 116.9(6)
C7 C5 C4 119.1(6)
O1 C6 C5 113.7(6)
C11 C6 O1 124.6(7)
C11 C6 C5 121.7(7)
C8 C7 C5 120.4(7)
C10 C8 C7 121.8(8)
O1 C9 C12 106.6(7)
C8 C10 C11 118.7(8)
C6 C11 C10 120.5(8)

loop_
_geom_bond_atom_site_label_1
_geom_bond_atom_site_label_2
_geom_bond_distance
O1 C6 1.378(8)
O1 C9 1.434(8)
O2 C4 1.267(7)
N3 C4 1.329(8)
C4 C5 1.460(9)
C5 C6 1.400(9)
C5 C7 1.417(9)
C6 C11 1.349(9)
C7 C8 1.368(10)
C8 C10 1.354(12)
C9 C12 1.519(11)
C10 C11 1.408(11)
